data_4023175
loop_
_publ_author_name
'Jean-Martial L'Helgoual'ch'
'Anne Seggio'
'Floris Chevallier'
'Mitsuhiro Yonehara'
'Erwann Jeanneau'
'Masanobu Uchiyama'
'Florence Mongin'

_publ_contact_author_address
;     Synth\`ese et Electrosynth\`ese Organique
 UMR 6510 CNRS, Universit\'e de Rennes 1
 Avenue du G\'en\'eral Leclerc
 35042 Rennes Cedex, France.
;
_publ_contact_author_email florence.mongin@univ-rennes1.fr
_publ_contact_author_name 'MONGIN, Florence'
_publ_section_title
;
 Deprotonative Metalation of Five-Membered Aromatic Heterocycles
 Using Mixed Lithium-Zinc Species
;
_journal_name_full 'Journal of Organic Chemistry'
_journal_page_first 177
_journal_page_last 183
_journal_paper_doi 10.1021/jo7020345
_journal_volume 73
_journal_year 2008
_chemical_formula_moiety 'C3 H1 I2 N1 S1'
_chemical_formula_sum 'C3 H I2 N S'
_chemical_formula_weight 336.92
_space_group_IT_number 14
_symmetry_cell_setting monoclinic
_symmetry_space_group_name_Hall '-P 2ybc'
_symmetry_space_group_name_H-M 'P 1 21/c 1'
_atom_sites_solution_hydrogens geom
_atom_sites_solution_primary direct
_audit_creation_date 07-08-28
_audit_creation_method CRYSTALS_ver_12.85
_cell_angle_alpha 90
_cell_angle_beta 117.33(1)
_cell_angle_gamma 90
_cell_formula_units_Z 4
_cell_length_a 7.363(4)
_cell_length_b 13.529(6)
_cell_length_c 7.998(1)
_cell_measurement_reflns_used 1263
_cell_measurement_temperature 295
_cell_measurement_theta_max 27.878
_cell_measurement_theta_min 0.730
_cell_volume 707.8(5)
_computing_cell_refinement 'DENZO/SCALEPACK (Otwinowski & Minor, 1997)'
_computing_data_collection 'COLLECT (Nonius, 1997-2001).'
_computing_data_reduction 'DENZO/SCALEPACK (Otwinowski & Minor, 1997)'
_computing_molecular_graphics 'CAMERON (Watkin et al., 1996)'
_computing_publication_material 'CRYSTALS (Betteridge et al., 2003)'
_computing_structure_refinement 'CRYSTALS (Betteridge et al., 2003)'
_computing_structure_solution 'SIR97 (Altomare et al., 1999)'
_diffrn_ambient_temperature 295
_diffrn_measured_fraction_theta_full 0.987
_diffrn_measured_fraction_theta_max 0.968
_diffrn_measurement_device_type 'Nonius KappaCCD'
_diffrn_measurement_method '\f & \w scans'
_diffrn_radiation_monochromator graphite
_diffrn_radiation_type 'Mo K\a'
_diffrn_radiation_wavelength 0.71069
_diffrn_reflns_av_R_equivalents 0.079
_diffrn_reflns_limit_h_max 9
_diffrn_reflns_limit_h_min 0
_diffrn_reflns_limit_k_max 17
_diffrn_reflns_limit_k_min -17
_diffrn_reflns_limit_l_max 9
_diffrn_reflns_limit_l_min -10
_diffrn_reflns_number 3390
_diffrn_reflns_theta_full 26.996
_diffrn_reflns_theta_max 28.416
_diffrn_reflns_theta_min 3.011
_diffrn_standards_number 0
_exptl_absorpt_coefficient_mu 9.069
_exptl_absorpt_correction_T_max 0.48
_exptl_absorpt_correction_T_min 0.24
_exptl_absorpt_correction_type refdelf
_exptl_absorpt_process_details 'DIFABS (Walker & Stuart, 1983)'
_exptl_crystal_colour colorless
_exptl_crystal_density_diffrn 3.162
_exptl_crystal_density_method 'not measured'
_exptl_crystal_description block
_exptl_crystal_F_000 592
_exptl_crystal_size_max 0.13
_exptl_crystal_size_mid 0.09
_exptl_crystal_size_min 0.08
_refine_diff_density_max 1.11
_refine_diff_density_min -1.52
_refine_ls_extinction_method None
_refine_ls_goodness_of_fit_ref 1.1060
_refine_ls_hydrogen_treatment constr
_refine_ls_matrix_type full
_refine_ls_number_parameters 64
_refine_ls_number_reflns 926
_refine_ls_number_restraints 0
_refine_ls_R_factor_all 0.0796
_refine_ls_R_factor_gt 0.0585
_refine_ls_shift/su_max 0.000248
_refine_ls_structure_factor_coef F
_refine_ls_weighting_details
;
 Method, part 1, Chebychev polynomial, (Watkin, 1994, Prince, 1982) 
 [weight] = 1.0/[A~0~*T~0~(x)+A~1~*T~1~(x) ... +A~n-1~]*T~n-1~(x)] 
 where A~i~ are the Chebychev coefficients listed below and x= Fcalc/Fmax 
 Method = Robust Weighting (Prince, 1982) 
 W = [weight] * [1-(deltaF/6*sigmaF)^2^]^2^ 
 A~i~ are: 
 2.31 0.631 1.53 
;
_refine_ls_weighting_scheme calc
_refine_ls_wR_factor_all 0.0835
_refine_ls_wR_factor_gt 0.0673
_refine_ls_wR_factor_ref 0.0637
_reflns_limit_h_max 8
_reflns_limit_h_min -9
_reflns_limit_k_max 17
_reflns_limit_k_min 0
_reflns_limit_l_max 10
_reflns_limit_l_min 0
_reflns_number_gt 1069
_reflns_number_total 1720
_reflns_threshold_expression I>2.0\s(I)
_oxford_diffrn_Wilson_B_factor 0.00
_oxford_diffrn_Wilson_scale 0.00
_oxford_refine_ls_r_factor_ref 0.0549
_oxford_refine_ls_scale 0.725(4)
_oxford_reflns_number_all 1715
_oxford_reflns_threshold_expression_ref I>3.0\s(I)
_cod_data_source_file jo7020345-File003.cif
_cod_data_source_block jml016
_cod_depositor_comments
;
The following automatic conversions were performed:
'_symmetry_cell_setting' value 'Monoclinic' changed to 'monoclinic'
according to '/home/saulius/struct/CIF-dictionaries/cif_core.dic'
dictionary named 'cif_core.dic' version 2.4.1 from 2010-06-29.

Automatic conversion script
Id: cif_fix_enum 1527 2010-12-29 10:47:43Z saulius 
;
_cod_original_sg_symbol_H-M 'P 21/c'
_cod_original_formula_sum 'C3 H1 I2 N S'
_cod_database_code 4023175

loop_
_symmetry_equiv_pos_as_xyz
x,y,z
-x,-y,-z
-x,y+1/2,-z+1/2
x,-y+1/2,z+1/2

loop_
_atom_site_label
_atom_site_type_symbol
_atom_site_fract_x
_atom_site_fract_y
_atom_site_fract_z
_atom_site_U_iso_or_equiv
_atom_site_occupancy
_atom_site_adp_type
_atom_site_refinement_flags_posn
_atom_site_refinement_flags_adp
_atom_site_refinement_flags_occupancy
_atom_site_disorder_assembly
_atom_site_disorder_group
_oxford_atom_site_special_shape
_atom_site_attached_hydrogens
I1 I 0.99305(11) 0.55037(6) 0.75064(10) 0.0545 1.0000 Uani . . . . . . .
I2 I 0.41314(14) 0.17450(7) 0.63553(14) 0.0719 1.0000 Uani . . . . . . .
S1 S 0.6175(5) 0.3955(2) 0.6934(4) 0.0578 1.0000 Uani . . . . . . .
C2 C 0.8513(16) 0.4141(9) 0.6964(15) 0.0500 1.0000 Uani . . . . . . .
N1 N 0.8043(14) 0.2466(7) 0.6494(14) 0.0554 1.0000 Uani . . . . . . .
C3 C 0.6399(17) 0.2719(8) 0.6595(15) 0.0516 1.0000 Uani . . . . . . .
C1 C 0.923(2) 0.3282(9) 0.6700(18) 0.0590 1.0000 Uani . . . . . . .
H11 H 1.0406 0.3244 0.6543 0.0560 1.0000 Uiso R . . . . . .

loop_
_atom_site_aniso_label
_atom_site_aniso_U_11
_atom_site_aniso_U_22
_atom_site_aniso_U_33
_atom_site_aniso_U_23
_atom_site_aniso_U_13
_atom_site_aniso_U_12
I1 0.0570(5) 0.0554(5) 0.0535(5) -0.0018(3) 0.0273(4) -0.0046(3)
I2 0.0638(6) 0.0746(6) 0.0707(6) 0.0014(4) 0.0251(4) -0.0180(4)
S1 0.0558(16) 0.0587(17) 0.0639(17) -0.0035(13) 0.0317(14) -0.0002(13)
C2 0.050(6) 0.057(6) 0.043(5) 0.001(4) 0.022(5) -0.007(5)
N1 0.052(5) 0.056(6) 0.054(6) 0.008(4) 0.021(4) 0.006(4)
C3 0.055(7) 0.055(6) 0.040(6) -0.003(5) 0.017(5) -0.005(5)
C1 0.070(8) 0.060(7) 0.065(7) 0.011(6) 0.047(7) 0.012(6)

loop_
_atom_type_symbol
_atom_type_scat_dispersion_real
_atom_type_scat_dispersion_imag
_atom_type_scat_Cromer_Mann_a1
_atom_type_scat_Cromer_Mann_b1
_atom_type_scat_Cromer_Mann_a2
_atom_type_scat_Cromer_Mann_b2
_atom_type_scat_Cromer_Mann_a3
_atom_type_scat_Cromer_Mann_b3
_atom_type_scat_Cromer_Mann_a4
_atom_type_scat_Cromer_Mann_b4
_atom_type_scat_Cromer_Mann_c
_atom_type_scat_source
C 0.0033 0.0016 2.3100 20.8439 1.0200 10.2075 1.5886 0.5687 0.8650 51.6512 0.2156 'International Tables Vol C 4.2.6.8 and 6.1.1.4'
H 0.0000 0.0000 0.4930 10.5109 0.3229 26.1257 0.1402 3.1424 0.0408 57.7998 0.0030 'International Tables Vol C 4.2.6.8 and 6.1.1.4'
N 0.0061 0.0033 12.2126 0.0057 3.1322 9.8933 2.0125 28.9975 1.1663 0.5826 -11.5290 'International Tables Vol C 4.2.6.8 and 6.1.1.4'
S 0.1246 0.1234 6.9053 1.4679 5.2034 22.2151 1.4379 0.2536 1.5863 56.1720 0.8669 'International Tables Vol C 4.2.6.8 and 6.1.1.4'
I -0.4742 1.8119 20.1472 4.3470 18.9949 0.3814 7.5138 27.7660 2.2735 66.8776 4.0712 'International Tables Vol C 4.2.6.8 and 6.1.1.4'

loop_
_geom_angle_atom_site_label_1
_geom_angle_site_symmetry_1
_geom_angle_atom_site_label_2
_geom_angle_site_symmetry_2
_geom_angle_atom_site_label_3
_geom_angle_site_symmetry_3
_geom_angle
_geom_angle_publ_flag
C2 . S1 . C3 . 88.7(6) yes
S1 . C2 . I1 . 122.5(6) yes
S1 . C2 . C1 . 109.6(9) yes
I1 . C2 . C1 . 127.8(9) yes
C3 . N1 . C1 . 110.1(10) yes
S1 . C3 . I2 . 120.3(6) yes
S1 . C3 . N1 . 115.3(9) yes
I2 . C3 . N1 . 124.4(8) yes
N1 . C1 . C2 . 116.3(11) yes
N1 . C1 . H11 . 121.4 no
C2 . C1 . H11 . 122.0 no

loop_
_geom_bond_atom_site_label_1
_geom_bond_site_symmetry_1
_geom_bond_atom_site_label_2
_geom_bond_site_symmetry_2
_geom_bond_distance
_geom_bond_publ_flag
I1 . C2 . 2.064(11) yes
I2 . C3 . 2.065(11) yes
S1 . C2 . 1.729(11) yes
S1 . C3 . 1.715(11) yes
C2 . C1 . 1.334(16) yes
N1 . C3 . 1.295(15) yes
N1 . C1 . 1.370(16) yes
C1 . H11 . 0.931 no

loop_
_cod_related_entry_id
_cod_related_entry_database
_cod_related_entry_code
1 ChemSpider 30658631
